data_1544179
loop_
_publ_author_name
'Shweta, Shweta'
'Kumar, Ajit'
'Neeraj, Neeraj'
'Asthana, Sharad Kumar'
'Prakash, Anand'
'Roy, Jagat Kumar'
'Tiwari, Ida'
'Upadhyay, K. K.'

_publ_section_title
;
 A highly sensitive naphthaoxazole-based cell-permeable ratiometric
 chemodosimeter for&#x00A0;hydrazine
;
_journal_issue 97
_journal_name_full 'RSC Advances'
_journal_page_first 94959
_journal_page_last 94966
_journal_paper_doi 10.1039/C6RA15081K
_journal_volume 6
_journal_year 2016
_chemical_formula_moiety '2(C21 H10 N3 O4 S), C6 H16 N'
_chemical_formula_sum 'C48 H36 N7 O8 S2'
_chemical_formula_weight 902.96
_space_group_crystal_system triclinic
_space_group_IT_number 2
_space_group_name_Hall '-P 1'
_space_group_name_H-M_alt 'P -1'
_symmetry_space_group_name_Hall '-P 1'
_symmetry_space_group_name_H-M 'P -1'
_atom_sites_solution_hydrogens geom
_audit_creation_date 2016-02-11
_audit_creation_method
;
Olex2 1.2
(compiled 2015.09.30 svn.r3233 for OlexSys, GUI svn.r5103)
;
_audit_update_record
;
2016-02-15 deposited with the CCDC.
2016-09-20 downloaded from the CCDC.
;
_cell_angle_alpha 103.091(5)
_cell_angle_beta 90.526(5)
_cell_angle_gamma 94.227(5)
_cell_formula_units_Z 2
_cell_length_a 6.817(5)
_cell_length_b 18.957(5)
_cell_length_c 20.898(5)
_cell_measurement_reflns_used 9882
_cell_measurement_temperature 100
_cell_measurement_theta_max 28.175
_cell_measurement_theta_min 2.954
_cell_volume 2622(2)
_computing_cell_refinement 'SAINT v8.34A (Bruker, 2013)'
_computing_data_reduction 'SAINT v8.34A (Bruker, 2013)'
_computing_molecular_graphics 'Olex2 (Dolomanov et al., 2009)'
_computing_publication_material 'Olex2 (Dolomanov et al., 2009)'
_computing_structure_refinement 'ShelXL (Sheldrick, 2015)'
_computing_structure_solution 'ShelXT (Sheldrick, 2015)'
_diffrn_ambient_temperature 100
_diffrn_measured_fraction_theta_full 0.951
_diffrn_measured_fraction_theta_max 0.960
_diffrn_measurement_device_type 'Bruker APEX-II CCD'
_diffrn_measurement_method '\f and \w scans'
_diffrn_radiation_type MoK\a
_diffrn_radiation_wavelength 0.71073
_diffrn_reflns_av_R_equivalents 0.0901
_diffrn_reflns_av_unetI/netI 0.1058
_diffrn_reflns_Laue_measured_fraction_full 0.951
_diffrn_reflns_Laue_measured_fraction_max 0.960
_diffrn_reflns_limit_h_max 9
_diffrn_reflns_limit_h_min -9
_diffrn_reflns_limit_k_max 25
_diffrn_reflns_limit_k_min -25
_diffrn_reflns_limit_l_max 27
_diffrn_reflns_limit_l_min -27
_diffrn_reflns_number 51549
_diffrn_reflns_point_group_measured_fraction_full 0.951
_diffrn_reflns_point_group_measured_fraction_max 0.960
_diffrn_reflns_theta_full 26.000
_diffrn_reflns_theta_max 28.383
_diffrn_reflns_theta_min 2.997
_diffrn_standards_number 0
_exptl_absorpt_coefficient_mu 0.155
_exptl_absorpt_correction_T_max 0.7457
_exptl_absorpt_correction_T_min 0.6218
_exptl_absorpt_correction_type multi-scan
_exptl_absorpt_process_details
'SADABS-2014/4 (Bruker,2014/4) was used for absorption correction. wR2(int) was 0.1115 before and 0.0701 after correction. The Ratio of minimum to maximum transmission is 0.8338. The \l/2 correction factor is 0.00150.'
_exptl_crystal_colour 'clear light colourless'
_exptl_crystal_colour_lustre clear
_exptl_crystal_colour_modifier light
_exptl_crystal_colour_primary colourless
_exptl_crystal_density_diffrn 1.144
_exptl_crystal_description block
_exptl_crystal_F_000 938
_exptl_crystal_size_max 0.3
_exptl_crystal_size_mid 0.2
_exptl_crystal_size_min 0.1
_refine_diff_density_max 2.039
_refine_diff_density_min -0.440
_refine_diff_density_rms 0.094
_refine_ls_extinction_method none
_refine_ls_goodness_of_fit_ref 0.984
_refine_ls_hydrogen_treatment constr
_refine_ls_matrix_type full
_refine_ls_number_parameters 589
_refine_ls_number_reflns 12607
_refine_ls_number_restraints 0
_refine_ls_restrained_S_all 0.984
_refine_ls_R_factor_all 0.1450
_refine_ls_R_factor_gt 0.0881
_refine_ls_shift/su_max 0.000
_refine_ls_shift/su_mean 0.000
_refine_ls_structure_factor_coef Fsqd
_refine_ls_weighting_details 'w=1/[\s^2^(Fo^2^)+(0.1349P)^2^] where P=(Fo^2^+2Fc^2^)/3'
_refine_ls_weighting_scheme calc
_refine_ls_wR_factor_gt 0.2092
_refine_ls_wR_factor_ref 0.2315
_reflns_Friedel_coverage 0.000
_reflns_number_gt 7047
_reflns_number_total 12607
_reflns_threshold_expression 'I > 2\s(I)'
_cod_data_source_file c6ra15081k2.cif
_cod_data_source_block 17janb_0m
_cod_database_code 1544179
_shelx_space_group_comment
;
The symmetry employed for this shelxl refinement is uniquely defined
by the following loop, which should always be used as a source of
symmetry information in preference to the above space-group names.
They are only intended as comments.
;
_olex2_refinement_description
;
1. Fixed Uiso
 At 1.2 times of:
  All C(H) groups, All C(H,H) groups, All N(H) groups
 At 1.5 times of:
  All C(H,H,H) groups
2.a Ternary CH refined with riding coordinates:
 N00D(H00D)
2.b Secondary CH2 refined with riding coordinates:
 C01F(H01B,H01C), C01M(H01E,H01F), C01Q(H01M,H01N)
2.c Aromatic/amide H refined with riding coordinates:
 C00I(H00I), C00M(H00M), C00N(H00N), C00O(H00O), C00R(H00R), C00T(H00T),
 C00V(H00V), C00X(H00X), C00Z(H00Z), C013(H013), C016(H016), C017(H017),
 C01A(H01A), C01D(H01D), C01G(H01G), C01H(H01H), C01K(H01K), C01O(H01O),
 C01P(H01P), C01S(H01S)
2.d Idealised Me refined as rotating group:
 C01N(H01I,H01J,H01L), C01T(H01Q,H01R,H01T), C01U(H01U,H01V,H01W)
;
_shelx_shelxl_version_number 2014/7
_olex2_submission_special_instructions 'No special instructions were received'

loop_
_space_group_symop_operation_xyz
'x, y, z'
'-x, -y, -z'

loop_
_atom_site_label
_atom_site_type_symbol
_atom_site_fract_x
_atom_site_fract_y
_atom_site_fract_z
_atom_site_U_iso_or_equiv
_atom_site_adp_type
_atom_site_occupancy
_atom_site_site_symmetry_order
_atom_site_calc_flag
_atom_site_refinement_flags_posn
S001 S 0.27218(11) 0.09075(4) 0.29482(4) 0.0180(2) Uani 1 1 d .
S002 S 0.93920(13) 0.71215(5) 0.26329(4) 0.0243(2) Uani 1 1 d .
O003 O 0.3216(3) 0.37112(11) 0.34487(10) 0.0167(5) Uani 1 1 d .
O004 O 0.0765(3) 0.05416(12) 0.27478(11) 0.0225(5) Uani 1 1 d .
O005 O 0.8444(3) 0.43033(11) 0.21442(10) 0.0206(5) Uani 1 1 d .
O006 O 0.3031(3) 0.10743(13) 0.36495(11) 0.0252(5) Uani 1 1 d .
O007 O 0.4291(3) 0.05270(13) 0.25912(12) 0.0257(6) Uani 1 1 d .
N008 N 0.8442(4) 0.41945(13) 0.31979(12) 0.0143(5) Uani 1 1 d .
O009 O 0.7709(4) 0.74952(13) 0.29121(12) 0.0284(6) Uani 1 1 d .
O00A O 1.1286(4) 0.74829(13) 0.28960(13) 0.0299(6) Uani 1 1 d .
O00B O 0.9307(4) 0.69343(13) 0.19094(12) 0.0347(6) Uani 1 1 d .
N00C N 0.3219(4) 0.38463(14) 0.24146(12) 0.0183(6) Uani 1 1 d .
N00D N -0.0935(4) -0.01301(15) 0.36706(13) 0.0195(6) Uani 1 1 d .
H00D H -0.0177 0.0082 0.3355 0.023 Uiso 1 1 calc R
N00E N 0.7073(5) -0.10442(15) 0.09095(14) 0.0292(7) Uani 1 1 d .
N00F N 0.7417(7) 0.07059(18) -0.00982(15) 0.0502(11) Uani 1 1 d .
N00G N 0.3555(5) 0.72408(17) 0.56985(14) 0.0299(7) Uani 1 1 d .
C00H C 0.7638(4) 0.15793(16) 0.18164(15) 0.0138(6) Uani 1 1 d .
C00I C 0.7905(4) 0.26080(16) 0.27377(14) 0.0122(6) Uani 1 1 d .
H00I H 0.7946 0.2798 0.3189 0.015 Uiso 1 1 calc R
N00J N 0.6077(5) 0.89909(16) 0.48349(14) 0.0277(7) Uani 1 1 d .
C00K C 0.3021(4) 0.30331(16) 0.30463(14) 0.0142(6) Uani 1 1 d .
C00L C 0.2830(4) 0.24854(16) 0.18776(15) 0.0157(6) Uani 1 1 d .
C00M C 0.7473(4) 0.07861(16) 0.16151(15) 0.0155(6) Uani 1 1 d .
H00M H 0.7451 0.0552 0.1961 0.019 Uiso 1 1 calc R
C00N C 0.2873(4) 0.23670(17) 0.32261(15) 0.0155(6) Uani 1 1 d .
H00N H 0.2861 0.2336 0.3664 0.019 Uiso 1 1 calc R
C00O C 0.7735(5) 0.20456(17) 0.13896(15) 0.0185(7) Uani 1 1 d .
H00O H 0.7655 0.1854 0.0938 0.022 Uiso 1 1 calc R
C00P C 0.8918(5) 0.55494(17) 0.37134(16) 0.0189(7) Uani 1 1 d .
C00Q C 0.8290(5) 0.38554(17) 0.25801(15) 0.0189(7) Uani 1 1 d .
C00R C 0.7948(5) 0.27880(17) 0.16258(16) 0.0197(7) Uani 1 1 d .
H00R H 0.8030 0.3097 0.1337 0.024 Uiso 1 1 calc R
C00S C 0.7346(4) 0.03360(17) 0.10123(15) 0.0186(7) Uani 1 1 d .
C00T C 0.2783(5) 0.25269(18) 0.12134(15) 0.0206(7) Uani 1 1 d .
H00T H 0.2865 0.2978 0.1106 0.025 Uiso 1 1 calc R
C00U C 0.3345(4) 0.41660(17) 0.30289(15) 0.0175(7) Uani 1 1 d .
C00V C 0.3752(5) 0.52102(17) 0.39961(16) 0.0193(7) Uani 1 1 d .
H00V H 0.3617 0.4890 0.4273 0.023 Uiso 1 1 calc R
C00W C 0.4106(5) 0.74173(17) 0.52461(17) 0.0207(7) Uani 1 1 d .
C00X C 0.8888(5) 0.55047(18) 0.43744(16) 0.0193(7) Uani 1 1 d .
H00X H 0.8715 0.5054 0.4480 0.023 Uiso 1 1 calc R
C00Y C 0.7167(5) -0.04379(18) 0.09557(15) 0.0204(7) Uani 1 1 d .
C00Z C 0.2507(4) 0.11680(17) 0.15261(15) 0.0159(6) Uani 1 1 d .
H00Z H 0.2425 0.0709 0.1619 0.019 Uiso 1 1 calc R
C010 C 0.3008(4) 0.31080(16) 0.24069(15) 0.0148(6) Uani 1 1 d .
C011 C 0.2747(4) 0.17612(16) 0.27222(15) 0.0145(6) Uani 1 1 d .
C012 C 0.7387(6) 0.05586(18) 0.03955(18) 0.0298(8) Uani 1 1 d .
C013 C 0.7711(4) 0.18672(16) 0.24896(15) 0.0143(6) Uani 1 1 d .
H013 H 0.7628 0.1557 0.2777 0.017 Uiso 1 1 calc R
C014 C 0.8041(4) 0.30711(16) 0.23040(15) 0.0158(6) Uani 1 1 d .
C015 C 0.2684(4) 0.17973(16) 0.20469(15) 0.0153(6) Uani 1 1 d .
C016 C 0.2454(5) 0.12351(17) 0.08812(16) 0.0227(7) Uani 1 1 d .
H016 H 0.2305 0.0819 0.0543 0.027 Uiso 1 1 calc R
C017 C 0.4068(5) 0.59515(17) 0.42593(16) 0.0193(7) Uani 1 1 d .
H017 H 0.4118 0.6125 0.4713 0.023 Uiso 1 1 calc R
C018 C 0.8690(5) 0.49260(17) 0.31859(16) 0.0196(7) Uani 1 1 d .
C019 C 0.9177(5) 0.62381(17) 0.35360(16) 0.0206(7) Uani 1 1 d .
C01A C 0.9113(5) 0.61239(19) 0.48633(17) 0.0232(7) Uani 1 1 d .
H01A H 0.9098 0.6092 0.5301 0.028 Uiso 1 1 calc R
C01B C 0.4773(4) 0.76501(17) 0.46709(15) 0.0174(7) Uani 1 1 d .
C01C C 0.5479(5) 0.84032(19) 0.47691(15) 0.0206(7) Uani 1 1 d .
C01D C 0.9368(5) 0.68063(18) 0.47073(17) 0.0228(7) Uani 1 1 d .
H01D H 0.9501 0.7223 0.5044 0.027 Uiso 1 1 calc R
C01E C 0.4311(5) 0.64386(18) 0.38522(16) 0.0202(7) Uani 1 1 d .
C01F C -0.0820(5) 0.04126(18) 0.43081(18) 0.0265(8) Uani 1 1 d .
H01B H 0.0524 0.0468 0.4479 0.032 Uiso 1 1 calc R
H01C H -0.1645 0.0225 0.4617 0.032 Uiso 1 1 calc R
C01G C 0.4773(5) 0.72156(18) 0.40635(15) 0.0195(7) Uani 1 1 d .
H01G H 0.5122 0.7449 0.3730 0.023 Uiso 1 1 calc R
C01H C 0.9422(5) 0.68693(17) 0.40739(17) 0.0210(7) Uani 1 1 d .
H01H H 0.9620 0.7328 0.3985 0.025 Uiso 1 1 calc R
C01I C 0.3637(5) 0.49475(17) 0.33192(16) 0.0207(7) Uani 1 1 d .
C01J C 0.8714(5) 0.49918(17) 0.25393(16) 0.0197(7) Uani 1 1 d .
C01K C 0.2619(5) 0.19114(18) 0.07297(16) 0.0232(7) Uani 1 1 d .
H01K H 0.2618 0.1944 0.0292 0.028 Uiso 1 1 calc R
C01L C 0.9168(4) 0.62618(17) 0.28649(16) 0.0189(7) Uani 1 1 d .
C01M C -0.3002(5) -0.0307(2) 0.34031(16) 0.0243(8) Uani 1 1 d .
H01E H -0.3735 -0.0581 0.3674 0.029 Uiso 1 1 calc R
H01F H -0.3627 0.0141 0.3424 0.029 Uiso 1 1 calc R
C01N C -0.1435(6) 0.11427(19) 0.42741(18) 0.0291(8) Uani 1 1 d .
H01I H -0.0689 0.1321 0.3948 0.044 Uiso 1 1 calc GR
H01J H -0.1200 0.1473 0.4694 0.044 Uiso 1 1 calc GR
H01L H -0.2811 0.1105 0.4158 0.044 Uiso 1 1 calc GR
C01O C 0.3839(5) 0.54240(19) 0.29052(18) 0.0252(8) Uani 1 1 d .
H01O H 0.3743 0.5249 0.2452 0.030 Uiso 1 1 calc R
C01P C 0.4183(5) 0.61635(18) 0.31695(17) 0.0227(7) Uani 1 1 d .
H01P H 0.4332 0.6481 0.2890 0.027 Uiso 1 1 calc R
C01Q C -0.0013(5) -0.08195(18) 0.37280(17) 0.0238(7) Uani 1 1 d .
H01M H -0.0475 -0.0961 0.4122 0.029 Uiso 1 1 calc R
H01N H -0.0444 -0.1207 0.3354 0.029 Uiso 1 1 calc R
C01S C 0.8955(5) 0.56510(17) 0.23569(16) 0.0212(7) Uani 1 1 d .
H01S H 0.8972 0.5680 0.1919 0.025 Uiso 1 1 calc R
C01T C 0.2211(5) -0.07310(19) 0.37564(18) 0.0254(8) Uani 1 1 d .
H01Q H 0.2678 -0.0590 0.3368 0.038 Uiso 1 1 calc GR
H01R H 0.2719 -0.1183 0.3781 0.038 Uiso 1 1 calc GR
H01T H 0.2649 -0.0364 0.4138 0.038 Uiso 1 1 calc GR
C01U C -0.3076(6) -0.0738(2) 0.27082(17) 0.0293(8) Uani 1 1 d .
H01U H -0.2190 -0.0504 0.2452 0.044 Uiso 1 1 calc GR
H01V H -0.4391 -0.0768 0.2530 0.044 Uiso 1 1 calc GR
H01W H -0.2695 -0.1218 0.2696 0.044 Uiso 1 1 calc GR

loop_
_atom_site_aniso_label
_atom_site_aniso_U_11
_atom_site_aniso_U_22
_atom_site_aniso_U_33
_atom_site_aniso_U_23
_atom_site_aniso_U_13
_atom_site_aniso_U_12
S001 0.0120(4) 0.0177(4) 0.0269(5) 0.0113(3) -0.0007(3) -0.0008(3)
S002 0.0272(5) 0.0176(4) 0.0296(5) 0.0072(3) 0.0055(4) 0.0051(4)
O003 0.0158(11) 0.0155(11) 0.0155(11) -0.0023(9) -0.0012(8) -0.0020(9)
O004 0.0163(12) 0.0178(12) 0.0335(14) 0.0093(10) -0.0023(10) -0.0076(10)
O005 0.0327(13) 0.0139(11) 0.0151(11) 0.0012(9) 0.0056(9) 0.0070(10)
O006 0.0247(13) 0.0289(13) 0.0271(13) 0.0181(11) -0.0030(10) -0.0008(11)
O007 0.0160(12) 0.0267(13) 0.0405(15) 0.0187(11) 0.0024(10) 0.0066(10)
N008 0.0136(12) 0.0102(12) 0.0191(14) 0.0035(10) 0.0018(10) 0.0002(10)
O009 0.0330(14) 0.0200(12) 0.0350(14) 0.0103(10) 0.0112(11) 0.0059(11)
O00A 0.0274(14) 0.0190(13) 0.0438(16) 0.0103(11) 0.0068(11) -0.0054(11)
O00B 0.0525(18) 0.0217(13) 0.0315(15) 0.0091(11) 0.0070(12) 0.0028(12)
N00C 0.0225(14) 0.0162(14) 0.0164(14) 0.0030(11) 0.0063(11) 0.0035(11)
N00D 0.0139(13) 0.0246(15) 0.0203(14) 0.0048(11) -0.0005(10) 0.0044(11)
N00E 0.049(2) 0.0136(15) 0.0211(16) -0.0026(12) 0.0065(13) -0.0024(14)
N00F 0.112(3) 0.0229(17) 0.0135(17) -0.0004(13) -0.0013(18) 0.005(2)
N00G 0.0397(19) 0.0290(17) 0.0172(16) -0.0009(13) -0.0005(13) -0.0029(15)
C00H 0.0122(14) 0.0084(14) 0.0180(16) -0.0018(12) -0.0002(11) -0.0019(12)
C00I 0.0093(14) 0.0115(14) 0.0134(15) -0.0027(11) 0.0007(11) 0.0014(12)
N00J 0.0358(18) 0.0216(16) 0.0234(16) 0.0031(12) -0.0047(13) -0.0061(14)
C00K 0.0120(14) 0.0153(15) 0.0140(15) 0.0005(12) -0.0013(11) 0.0013(12)
C00L 0.0147(15) 0.0138(15) 0.0173(16) 0.0001(12) -0.0011(12) 0.0035(12)
C00M 0.0124(15) 0.0156(16) 0.0174(16) 0.0009(12) -0.0017(12) 0.0022(12)
C00N 0.0114(14) 0.0212(17) 0.0146(16) 0.0059(13) -0.0022(11) -0.0003(13)
C00O 0.0206(16) 0.0185(16) 0.0138(16) -0.0029(12) -0.0021(12) 0.0068(13)
C00P 0.0173(16) 0.0144(16) 0.0243(18) 0.0034(13) 0.0022(13) -0.0004(13)
C00Q 0.0238(17) 0.0150(16) 0.0196(17) 0.0069(13) 0.0017(13) 0.0037(14)
C00R 0.0230(17) 0.0136(16) 0.0246(18) 0.0072(13) 0.0027(13) 0.0050(13)
C00S 0.0149(16) 0.0171(17) 0.0229(18) 0.0040(13) 0.0010(12) -0.0024(13)
C00T 0.0326(19) 0.0192(17) 0.0107(15) 0.0010(13) -0.0001(13) 0.0134(15)
C00U 0.0123(15) 0.0164(16) 0.0223(18) 0.0011(13) 0.0058(12) 0.0020(13)
C00V 0.0158(16) 0.0152(16) 0.0259(18) 0.0038(13) 0.0028(13) -0.0022(13)
C00W 0.0212(17) 0.0141(16) 0.0228(18) -0.0032(13) -0.0041(14) -0.0017(14)
C00X 0.0141(15) 0.0191(17) 0.0252(18) 0.0062(14) 0.0036(13) -0.0001(13)
C00Y 0.0244(18) 0.0230(19) 0.0114(16) -0.0008(13) 0.0032(13) 0.0002(14)
C00Z 0.0102(14) 0.0132(15) 0.0209(17) -0.0031(12) -0.0046(12) 0.0007(12)
C010 0.0128(15) 0.0099(15) 0.0193(16) -0.0013(12) -0.0014(12) 0.0003(12)
C011 0.0113(14) 0.0131(15) 0.0199(16) 0.0059(12) -0.0016(11) -0.0001(12)
C012 0.046(2) 0.0125(17) 0.028(2) -0.0009(14) -0.0014(17) 0.0035(16)
C013 0.0075(14) 0.0149(15) 0.0204(16) 0.0035(12) 0.0000(11) 0.0009(12)
C014 0.0092(14) 0.0143(15) 0.0236(17) 0.0029(13) 0.0032(12) 0.0031(12)
C015 0.0097(14) 0.0152(15) 0.0207(16) 0.0028(12) -0.0008(11) 0.0037(12)
C016 0.0311(19) 0.0133(16) 0.0178(17) -0.0095(13) -0.0019(14) 0.0039(14)
C017 0.0189(16) 0.0173(16) 0.0173(16) -0.0042(13) 0.0031(12) -0.0030(13)
C018 0.0177(16) 0.0127(16) 0.0286(19) 0.0036(13) 0.0058(13) 0.0060(13)
C019 0.0240(17) 0.0162(16) 0.0222(18) 0.0037(13) 0.0102(13) 0.0068(14)
C01A 0.0201(17) 0.0247(18) 0.0218(18) -0.0003(14) 0.0027(13) -0.0010(14)
C01B 0.0155(16) 0.0201(17) 0.0153(16) 0.0019(13) -0.0010(12) 0.0003(13)
C01C 0.0183(16) 0.0261(19) 0.0170(17) 0.0039(14) 0.0016(12) 0.0011(14)
C01D 0.0146(16) 0.0171(17) 0.032(2) -0.0034(14) -0.0009(13) -0.0002(13)
C01E 0.0161(16) 0.0227(17) 0.0219(18) 0.0035(14) 0.0025(13) 0.0072(13)
C01F 0.0254(19) 0.0179(17) 0.034(2) 0.0016(14) 0.0100(15) 0.0014(15)
C01G 0.0169(16) 0.0232(17) 0.0182(17) 0.0036(13) -0.0007(12) 0.0037(14)
C01H 0.0158(16) 0.0090(15) 0.036(2) 0.0012(13) 0.0029(14) -0.0005(13)
C01I 0.0149(16) 0.0179(17) 0.0268(18) 0.0003(14) 0.0004(13) -0.0002(13)
C01J 0.0190(16) 0.0162(16) 0.0227(18) 0.0008(13) 0.0058(13) 0.0034(13)
C01K 0.0298(19) 0.0243(18) 0.0161(17) 0.0048(14) 0.0012(14) 0.0065(15)
C01L 0.0132(15) 0.0144(16) 0.0292(19) 0.0049(13) 0.0026(13) 0.0008(13)
C01M 0.0152(16) 0.032(2) 0.0276(19) 0.0108(15) 0.0028(13) 0.0035(15)
C01N 0.032(2) 0.0210(18) 0.031(2) -0.0010(15) 0.0101(15) 0.0046(16)
C01O 0.0235(18) 0.0208(18) 0.0288(19) -0.0001(14) 0.0039(14) 0.0033(15)
C01P 0.0193(17) 0.0214(18) 0.0273(19) 0.0062(14) 0.0017(13) -0.0001(14)
C01Q 0.0261(18) 0.0178(17) 0.0289(19) 0.0063(14) 0.0012(14) 0.0071(14)
C01S 0.0221(17) 0.0168(17) 0.0260(19) 0.0074(14) 0.0077(14) 0.0007(14)
C01T 0.0202(17) 0.0210(18) 0.038(2) 0.0127(15) 0.0002(14) 0.0057(14)
C01U 0.033(2) 0.0250(19) 0.031(2) 0.0064(15) -0.0065(15) 0.0053(16)

loop_
_atom_type_symbol
_atom_type_description
_atom_type_scat_dispersion_real
_atom_type_scat_dispersion_imag
_atom_type_scat_source
C C 0.0033 0.0016 'International Tables Vol C Tables 4.2.6.8 and 6.1.1.4'
H H 0.0000 0.0000 'International Tables Vol C Tables 4.2.6.8 and 6.1.1.4'
N N 0.0061 0.0033 'International Tables Vol C Tables 4.2.6.8 and 6.1.1.4'
O O 0.0106 0.0060 'International Tables Vol C Tables 4.2.6.8 and 6.1.1.4'
S S 0.1246 0.1234 'International Tables Vol C Tables 4.2.6.8 and 6.1.1.4'

loop_
_geom_angle_atom_site_label_1
_geom_angle_atom_site_label_2
_geom_angle_atom_site_label_3
_geom_angle
O004 S001 C011 105.80(13)
O006 S001 O004 112.06(14)
O006 S001 O007 113.45(14)
O006 S001 C011 105.95(14)
O007 S001 O004 112.66(15)
O007 S001 C011 106.20(14)
O009 S002 O00A 114.13(16)
O009 S002 O00B 112.59(15)
O009 S002 C01L 105.18(14)
O00A S002 O00B 112.34(16)
O00A S002 C01L 106.87(14)
O00B S002 C01L 104.83(15)
C00U O003 C00K 104.2(2)
C01J O005 C00Q 104.2(2)
C00Q N008 C018 104.5(2)
C00U N00C C010 104.7(2)
C01F N00D H00D 107.6
C01F N00D C01M 112.3(3)
C01F N00D C01Q 111.2(2)
C01M N00D H00D 107.6
C01M N00D C01Q 110.2(3)
C01Q N00D H00D 107.6
C00O C00H C00M 125.1(3)
C013 C00H C00M 115.5(3)
C013 C00H C00O 119.4(3)
C013 C00I H00I 120.3
C013 C00I C014 119.3(3)
C014 C00I H00I 120.3
O003 C00K C00N 127.9(3)
O003 C00K C010 108.0(3)
C010 C00K C00N 124.1(3)
C00T C00L C010 123.1(3)
C00T C00L C015 120.3(3)
C010 C00L C015 116.7(3)
C00H C00M H00M 114.5
C00S C00M C00H 131.0(3)
C00S C00M H00M 114.5
C00K C00N H00N 121.9
C011 C00N C00K 116.2(3)
C011 C00N H00N 121.9
C00H C00O H00O 119.5
C00R C00O C00H 120.9(3)
C00R C00O H00O 119.5
C00X C00P C018 122.6(3)
C00X C00P C019 121.1(3)
C018 C00P C019 116.3(3)
O005 C00Q C014 117.4(3)
N008 C00Q O005 114.5(3)
N008 C00Q C014 128.0(3)
C00O C00R H00R 120.4
C00O C00R C014 119.2(3)
C014 C00R H00R 120.4
C00M C00S C00Y 119.3(3)
C00M C00S C012 125.6(3)
C00Y C00S C012 115.1(3)
C00L C00T H00T 119.9
C01K C00T C00L 120.2(3)
C01K C00T H00T 119.9
O003 C00U C01I 117.4(3)
N00C C00U O003 114.8(3)
N00C C00U C01I 127.8(3)
C017 C00V H00V 120.0
C017 C00V C01I 120.0(3)
C01I C00V H00V 120.0
N00G C00W C01B 178.8(4)
C00P C00X H00X 120.0
C01A C00X C00P 120.1(3)
C01A C00X H00X 120.0
N00E C00Y C00S 178.4(4)
C015 C00Z H00Z 120.0
C016 C00Z H00Z 120.0
C016 C00Z C015 120.1(3)
N00C C010 C00L 131.3(3)
C00K C010 N00C 108.3(2)
C00K C010 C00L 120.4(3)
C00N C011 S001 116.5(2)
C00N C011 C015 122.7(3)
C015 C011 S001 120.8(2)
N00F C012 C00S 177.4(4)
C00H C013 H013 119.6
C00I C013 C00H 120.8(3)
C00I C013 H013 119.6
C00I C014 C00Q 118.3(3)
C00R C014 C00I 120.4(3)
C00R C014 C00Q 121.3(3)
C00L C015 C011 119.8(3)
C00Z C015 C00L 117.6(3)
C00Z C015 C011 122.5(3)
C00Z C016 H016 119.4
C00Z C016 C01K 121.1(3)
C01K C016 H016 119.4
C00V C017 H017 119.6
C00V C017 C01E 120.8(3)
C01E C017 H017 119.6
N008 C018 C00P 129.9(3)
C01J C018 N008 109.2(3)
C01J C018 C00P 120.9(3)
C00P C019 C01H 116.1(3)
C01L C019 C00P 119.5(3)
C01L C019 C01H 124.4(3)
C00X C01A H01A 119.9
C00X C01A C01D 120.3(3)
C01D C01A H01A 119.9
C00W C01B C01C 116.1(3)
C01G C01B C00W 124.5(3)
C01G C01B C01C 119.4(3)
N00J C01C C01B 178.1(4)
C01A C01D H01D 119.4
C01H C01D C01A 121.2(3)
C01H C01D H01D 119.4
C017 C01E C01G 126.2(3)
C017 C01E C01P 118.4(3)
C01P C01E C01G 115.4(3)
N00D C01F H01B 108.6
N00D C01F H01C 108.6
N00D C01F C01N 114.7(3)
H01B C01F H01C 107.6
C01N C01F H01B 108.6
C01N C01F H01C 108.6
C01B C01G C01E 129.6(3)
C01B C01G H01G 115.2
C01E C01G H01G 115.2
C019 C01H H01H 119.4
C01D C01H C019 121.2(3)
C01D C01H H01H 119.4
C00V C01I C00U 121.0(3)
C01O C01I C00U 118.8(3)
C01O C01I C00V 120.1(3)
O005 C01J C018 107.6(3)
O005 C01J C01S 128.7(3)
C018 C01J C01S 123.7(3)
C00T C01K C016 120.6(3)
C00T C01K H01K 119.7
C016 C01K H01K 119.7
C019 C01L S002 120.2(2)
C01S C01L S002 116.2(2)
C01S C01L C019 123.6(3)
N00D C01M H01E 109.2
N00D C01M H01F 109.2
H01E C01M H01F 107.9
C01U C01M N00D 112.0(3)
C01U C01M H01E 109.2
C01U C01M H01F 109.2
C01F C01N H01I 109.5
C01F C01N H01J 109.5
C01F C01N H01L 109.5
H01I C01N H01J 109.5
H01I C01N H01L 109.5
H01J C01N H01L 109.5
C01I C01O H01O 120.1
C01I C01O C01P 119.7(3)
C01P C01O H01O 120.1
C01E C01P H01P 119.5
C01O C01P C01E 120.9(3)
C01O C01P H01P 119.5
N00D C01Q H01M 109.0
N00D C01Q H01N 109.0
H01M C01Q H01N 107.8
C01T C01Q N00D 112.8(3)
C01T C01Q H01M 109.0
C01T C01Q H01N 109.0
C01J C01S H01S 122.0
C01L C01S C01J 116.0(3)
C01L C01S H01S 122.0
C01Q C01T H01Q 109.5
C01Q C01T H01R 109.5
C01Q C01T H01T 109.5
H01Q C01T H01R 109.5
H01Q C01T H01T 109.5
H01R C01T H01T 109.5
C01M C01U H01U 109.5
C01M C01U H01V 109.5
C01M C01U H01W 109.5
H01U C01U H01V 109.5
H01U C01U H01W 109.5
H01V C01U H01W 109.5

loop_
_geom_bond_atom_site_label_1
_geom_bond_atom_site_label_2
_geom_bond_distance
S001 O004 1.469(2)
S001 O006 1.438(2)
S001 O007 1.451(2)
S001 C011 1.785(3)
S002 O009 1.450(3)
S002 O00A 1.458(3)
S002 O00B 1.472(3)
S002 C01L 1.799(3)
O003 C00K 1.364(4)
O003 C00U 1.361(4)
O005 C00Q 1.379(4)
O005 C01J 1.376(4)
N008 C00Q 1.305(4)
N008 C018 1.391(4)
N00C C00U 1.289(4)
N00C C010 1.393(4)
N00D H00D 0.9800
N00D C01F 1.485(4)
N00D C01M 1.497(4)
N00D C01Q 1.519(4)
N00E C00Y 1.128(4)
N00F C012 1.128(4)
N00G C00W 1.131(4)
C00H C00M 1.462(4)
C00H C00O 1.390(4)
C00H C013 1.388(4)
C00I H00I 0.9300
C00I C013 1.378(4)
C00I C014 1.397(4)
N00J C01C 1.135(4)
C00K C00N 1.394(4)
C00K C010 1.375(4)
C00L C00T 1.408(4)
C00L C010 1.420(4)
C00L C015 1.424(4)
C00M H00M 0.9300
C00M C00S 1.350(4)
C00N H00N 0.9300
C00N C011 1.368(4)
C00O H00O 0.9300
C00O C00R 1.378(4)
C00P C00X 1.403(4)
C00P C018 1.420(5)
C00P C019 1.435(4)
C00Q C014 1.464(4)
C00R H00R 0.9300
C00R C014 1.396(4)
C00S C00Y 1.441(4)
C00S C012 1.444(5)
C00T H00T 0.9300
C00T C01K 1.357(5)
C00U C01I 1.466(4)
C00V H00V 0.9300
C00V C017 1.388(4)
C00V C01I 1.389(5)
C00W C01B 1.438(5)
C00X H00X 0.9300
C00X C01A 1.368(5)
C00Z H00Z 0.9300
C00Z C015 1.418(4)
C00Z C016 1.383(4)
C011 C015 1.429(4)
C013 H013 0.9300
C016 H016 0.9300
C016 C01K 1.386(5)
C017 H017 0.9300
C017 C01E 1.393(5)
C018 C01J 1.385(4)
C019 C01H 1.443(5)
C019 C01L 1.413(4)
C01A H01A 0.9300
C01A C01D 1.403(5)
C01B C01C 1.441(5)
C01B C01G 1.348(4)
C01D H01D 0.9300
C01D C01H 1.357(5)
C01E C01G 1.449(5)
C01E C01P 1.403(5)
C01F H01B 0.9700
C01F H01C 0.9700
C01F C01N 1.492(5)
C01G H01G 0.9300
C01H H01H 0.9300
C01I C01O 1.386(5)
C01J C01S 1.386(4)
C01K H01K 0.9300
C01L C01S 1.380(5)
C01M H01E 0.9700
C01M H01F 0.9700
C01M C01U 1.495(5)
C01N H01I 0.9600
C01N H01J 0.9600
C01N H01L 0.9600
C01O H01O 0.9300
C01O C01P 1.387(5)
C01P H01P 0.9300
C01Q H01M 0.9700
C01Q H01N 0.9700
C01Q C01T 1.512(5)
C01S H01S 0.9300
C01T H01Q 0.9600
C01T H01R 0.9600
C01T H01T 0.9600
C01U H01U 0.9600
C01U H01V 0.9600
C01U H01W 0.9600

loop_
_geom_torsion_atom_site_label_1
_geom_torsion_atom_site_label_2
_geom_torsion_atom_site_label_3
_geom_torsion_atom_site_label_4
_geom_torsion
S001 C011 C015 C00L -176.1(2)
S001 C011 C015 C00Z 3.1(4)
S002 C01L C01S C01J -177.8(2)
O003 C00K C00N C011 -178.2(3)
O003 C00K C010 N00C 0.6(3)
O003 C00K C010 C00L 179.7(3)
O003 C00U C01I C00V -0.8(4)
O003 C00U C01I C01O 177.9(3)
O004 S001 C011 C00N 114.0(2)
O004 S001 C011 C015 -67.5(3)
O005 C00Q C014 C00I 179.3(3)
O005 C00Q C014 C00R -0.5(4)
O005 C01J C01S C01L 179.0(3)
O006 S001 C011 C00N -5.1(3)
O006 S001 C011 C015 173.4(2)
O007 S001 C011 C00N -126.1(2)
O007 S001 C011 C015 52.5(3)
N008 C00Q C014 C00I 1.3(5)
N008 C00Q C014 C00R -178.4(3)
N008 C018 C01J O005 1.1(3)
N008 C018 C01J C01S -179.4(3)
O009 S002 C01L C019 -60.5(3)
O009 S002 C01L C01S 118.2(3)
O00A S002 C01L C019 61.1(3)
O00A S002 C01L C01S -120.1(3)
O00B S002 C01L C019 -179.5(3)
O00B S002 C01L C01S -0.7(3)
N00C C00U C01I C00V -179.7(3)
N00C C00U C01I C01O -1.0(5)
C00H C00M C00S C00Y -179.2(3)
C00H C00M C00S C012 1.3(5)
C00H C00O C00R C014 -0.9(5)
C00K O003 C00U N00C 1.1(3)
C00K O003 C00U C01I -177.9(3)
C00K C00N C011 S001 176.0(2)
C00K C00N C011 C015 -2.5(4)
C00L C00T C01K C016 1.4(5)
C00M C00H C00O C00R -178.1(3)
C00M C00H C013 C00I 178.7(3)
C00N C00K C010 N00C -178.9(3)
C00N C00K C010 C00L 0.2(4)
C00N C011 C015 C00L 2.4(4)
C00N C011 C015 C00Z -178.5(3)
C00O C00H C00M C00S -1.2(5)
C00O C00H C013 C00I -0.9(4)
C00O C00R C014 C00I -0.4(4)
C00O C00R C014 C00Q 179.3(3)
C00P C00X C01A C01D 0.2(5)
C00P C018 C01J O005 -179.5(3)
C00P C018 C01J C01S 0.0(5)
C00P C019 C01H C01D -1.3(5)
C00P C019 C01L S002 177.5(2)
C00P C019 C01L C01S -1.1(5)
C00Q O005 C01J C018 -0.6(3)
C00Q O005 C01J C01S -180.0(3)
C00Q N008 C018 C00P 179.5(3)
C00Q N008 C018 C01J -1.2(3)
C00T C00L C010 N00C -1.9(5)
C00T C00L C010 C00K 179.2(3)
C00T C00L C015 C00Z 0.4(4)
C00T C00L C015 C011 179.6(3)
C00U O003 C00K C00N 178.5(3)
C00U O003 C00K C010 -1.0(3)
C00U N00C C010 C00K 0.1(3)
C00U N00C C010 C00L -178.9(3)
C00U C01I C01O C01P -177.8(3)
C00V C017 C01E C01G -175.8(3)
C00V C017 C01E C01P 1.4(5)
C00V C01I C01O C01P 0.9(5)
C00W C01B C01G C01E -6.1(5)
C00X C00P C018 N008 -1.1(5)
C00X C00P C018 C01J 179.6(3)
C00X C00P C019 C01H 0.7(4)
C00X C00P C019 C01L -179.0(3)
C00X C01A C01D C01H -0.9(5)
C00Z C016 C01K C00T -1.8(5)
C010 N00C C00U O003 -0.7(3)
C010 N00C C00U C01I 178.2(3)
C010 C00K C00N C011 1.3(4)
C010 C00L C00T C01K 179.7(3)
C010 C00L C015 C00Z -180.0(3)
C010 C00L C015 C011 -0.8(4)
C013 C00H C00M C00S 179.2(3)
C013 C00H C00O C00R 1.5(5)
C013 C00I C014 C00Q -178.7(3)
C013 C00I C014 C00R 1.0(4)
C014 C00I C013 C00H -0.4(4)
C015 C00L C00T C01K -0.7(5)
C015 C00L C010 N00C 178.5(3)
C015 C00L C010 C00K -0.4(4)
C015 C00Z C016 C01K 1.6(5)
C016 C00Z C015 C00L -0.9(4)
C016 C00Z C015 C011 -180.0(3)
C017 C00V C01I C00U 178.7(3)
C017 C00V C01I C01O 0.1(5)
C017 C01E C01G C01B -11.3(5)
C017 C01E C01P C01O -0.5(5)
C018 N008 C00Q O005 0.9(3)
C018 N008 C00Q C014 178.8(3)
C018 C00P C00X C01A -179.9(3)
C018 C00P C019 C01H -179.6(3)
C018 C00P C019 C01L 0.7(4)
C018 C01J C01S C01L -0.3(5)
C019 C00P C00X C01A -0.2(5)
C019 C00P C018 N008 179.1(3)
C019 C00P C018 C01J -0.2(4)
C019 C01L C01S C01J 0.9(5)
C01A C01D C01H C019 1.4(5)
C01C C01B C01G C01E 173.9(3)
C01F N00D C01M C01U 168.9(3)
C01F N00D C01Q C01T -75.4(3)
C01G C01E C01P C01O 177.0(3)
C01H C019 C01L S002 -2.2(4)
C01H C019 C01L C01S 179.2(3)
C01I C00V C017 C01E -1.2(5)
C01I C01O C01P C01E -0.7(5)
C01J O005 C00Q N008 -0.2(3)
C01J O005 C00Q C014 -178.4(3)
C01L C019 C01H C01D 178.4(3)
C01M N00D C01F C01N -64.1(4)
C01M N00D C01Q C01T 159.4(3)
C01P C01E C01G C01B 171.4(3)
C01Q N00D C01F C01N 171.8(3)
C01Q N00D C01M C01U -66.5(3)

loop_
_smtbx_masks_void_nr
_smtbx_masks_void_average_x
_smtbx_masks_void_average_y
_smtbx_masks_void_average_z
_smtbx_masks_void_volume
_smtbx_masks_void_count_electrons
1 -0.125 -0.500 0.000 652.3 382.5
